data_7128523
loop_
_publ_author_name
'Chen, Xinyu'
'Yang, Na'
'Zeng, Wen'
'Wang, Lei'
'Li, Pinhua'
'Li, Hongji'

_publ_section_title
;
 Metal-free dearomative [5+2]/[2+2] cycloaddition of 1<i>H</i>-indoles
 with <i>ortho</i>-(trimethylsilyl)aryl triflates.
;
_journal_issue 57
_journal_name_full 'Chemical communications (Cambridge, England)'
_journal_page_first 7047
_journal_page_last 7050
_journal_paper_doi 10.1039/d1cc02550c
_journal_volume 57
_journal_year 2021
_chemical_formula_moiety 'C27 H21 N'
_chemical_formula_sum 'C27 H21 N'
_chemical_formula_weight 359.45
_space_group_crystal_system triclinic
_space_group_IT_number 2
_space_group_name_Hall '-P 1'
_space_group_name_H-M_alt 'P -1'
_atom_sites_solution_hydrogens geom
_atom_sites_solution_primary dual
_audit_creation_date 2020-12-13
_audit_creation_method
;
Olex2 1.2
(compiled 2018.05.29 svn.r3508 for OlexSys, GUI svn.r5506)
;
_audit_update_record
;
2021-03-19 deposited with the CCDC.	2021-06-15 downloaded from the CCDC.
;
_cell_angle_alpha 67.411(2)
_cell_angle_beta 86.553(2)
_cell_angle_gamma 87.881(2)
_cell_formula_units_Z 2
_cell_length_a 9.0099(13)
_cell_length_b 10.3660(15)
_cell_length_c 11.4985(16)
_cell_measurement_reflns_used 1543
_cell_measurement_temperature 296(2)
_cell_measurement_theta_max 24.42
_cell_measurement_theta_min 2.90
_cell_volume 989.6(2)
_computing_cell_refinement 'SAINT v8.34A (Bruker, 2013)'
_computing_data_reduction 'SAINT v8.34A (Bruker, 2013)'
_computing_molecular_graphics 'Olex2 (Dolomanov et al., 2009)'
_computing_publication_material 'Olex2 (Dolomanov et al., 2009)'
_computing_structure_refinement 'ShelXL (Sheldrick, 2015)'
_computing_structure_solution 'ShelXT (Sheldrick, 2015)'
_diffrn_ambient_temperature 296.15
_diffrn_measured_fraction_theta_full 0.994
_diffrn_measured_fraction_theta_max 0.936
_diffrn_measurement_device_type 'CCD area detector'
_diffrn_measurement_method 'phi and omega scans'
_diffrn_radiation_monochromator graphite
_diffrn_radiation_type MoK\a
_diffrn_radiation_wavelength 0.71073
_diffrn_reflns_av_R_equivalents 0.0166
_diffrn_reflns_av_unetI/netI 0.0459
_diffrn_reflns_Laue_measured_fraction_full 0.994
_diffrn_reflns_Laue_measured_fraction_max 0.936
_diffrn_reflns_limit_h_max 11
_diffrn_reflns_limit_h_min -10
_diffrn_reflns_limit_k_max 13
_diffrn_reflns_limit_k_min -13
_diffrn_reflns_limit_l_max 14
_diffrn_reflns_limit_l_min -15
_diffrn_reflns_number 6052
_diffrn_reflns_point_group_measured_fraction_full 0.994
_diffrn_reflns_point_group_measured_fraction_max 0.936
_diffrn_reflns_theta_full 25.242
_diffrn_reflns_theta_max 27.735
_diffrn_reflns_theta_min 2.128
_exptl_absorpt_coefficient_mu 0.069
_exptl_absorpt_correction_T_max 0.7456
_exptl_absorpt_correction_T_min 0.6558
_exptl_absorpt_correction_type none
_exptl_absorpt_process_details
;
SADABS-2014/5 (Bruker,2014/5) was used for absorption correction.
wR2(int) was 0.0515 before and 0.0265 after correction.
The Ratio of minimum to maximum transmission is 0.8796.
The \l/2 correction factor is 0.00150.
;
_exptl_crystal_colour 'clear light colourless'
_exptl_crystal_colour_lustre clear
_exptl_crystal_colour_modifier light
_exptl_crystal_colour_primary colourless
_exptl_crystal_density_diffrn 1.206
_exptl_crystal_description block
_exptl_crystal_F_000 380
_exptl_crystal_size_max 0.19
_exptl_crystal_size_mid 0.17
_exptl_crystal_size_min 0.15
_refine_diff_density_max 0.678
_refine_diff_density_min -0.189
_refine_diff_density_rms 0.039
_refine_ls_extinction_method none
_refine_ls_goodness_of_fit_ref 1.007
_refine_ls_hydrogen_treatment constr
_refine_ls_matrix_type full
_refine_ls_number_parameters 254
_refine_ls_number_reflns 4351
_refine_ls_number_restraints 0
_refine_ls_restrained_S_all 1.007
_refine_ls_R_factor_all 0.1054
_refine_ls_R_factor_gt 0.0582
_refine_ls_shift/su_max 0.000
_refine_ls_shift/su_mean 0.000
_refine_ls_structure_factor_coef Fsqd
_refine_ls_weighting_details 'w=1/[\s^2^(Fo^2^)+(0.0767P)^2^+0.1995P] where P=(Fo^2^+2Fc^2^)/3'
_refine_ls_weighting_scheme calc
_refine_ls_wR_factor_gt 0.1410
_refine_ls_wR_factor_ref 0.1679
_reflns_Friedel_coverage 0.000
_reflns_number_gt 2652
_reflns_number_total 4351
_reflns_threshold_expression 'I > 2\s(I)'
_cod_data_source_file d1cc02550c2.cif
_cod_data_source_block t
_cod_depositor_comments 'Adding full bibliography for 7128523--7128524.cif.'
_cod_database_code 7128523
_shelx_shelxl_version_number 2014/7
_shelx_space_group_comment
;
The symmetry employed for this shelxl refinement is uniquely defined
by the following loop, which should always be used as a source of
symmetry information in preference to the above space-group names.
They are only intended as comments.
;
_shelx_estimated_absorpt_t_max 0.990
_shelx_estimated_absorpt_t_min 0.987
_olex2_refinement_description
;
1. Fixed Uiso
 At 1.2 times of:
  All C(H) groups
 At 1.5 times of:
  All C(H,H,H) groups
2.a Ternary CH refined with riding coordinates:
 C7(H7)
2.b Aromatic/amide H refined with riding coordinates:
 C2(H2), C3(H3), C4(H4), C5(H5), C10(H10), C11(H11), C12(H12), C13(H13),
 C17(H17), C18(H18), C19(H19), C20(H20), C23(H23), C24(H24), C25(H25), C26(H26),
  C27(H27)
2.c Idealised Me refined as rotating group:
 C15(H15A,H15B,H15C)
;
_olex2_submission_special_instructions 'No special instructions were received'

loop_
_space_group_symop_operation_xyz
'x, y, z'
'-x, -y, -z'

loop_
_atom_site_label
_atom_site_type_symbol
_atom_site_fract_x
_atom_site_fract_y
_atom_site_fract_z
_atom_site_U_iso_or_equiv
_atom_site_adp_type
_atom_site_occupancy
_atom_site_site_symmetry_order
_atom_site_calc_flag
_atom_site_refinement_flags_posn
_atom_site_refinement_flags_adp
_atom_site_refinement_flags_occupancy
_atom_site_disorder_assembly
_atom_site_disorder_group
N1 N 0.38954(17) 0.61721(16) 0.77851(15) 0.0417(4) Uani 1 1 d . . . . .
C1 C 0.3621(2) 0.7425(2) 0.5437(2) 0.0497(5) Uani 1 1 d . . . . .
C2 C 0.3235(3) 0.6811(3) 0.4624(2) 0.0673(7) Uani 1 1 d . . . . .
H2 H 0.3630 0.5953 0.4668 0.081 Uiso 1 1 calc R . . . .
C3 C 0.2214(3) 0.7562(5) 0.3733(3) 0.0930(11) Uani 1 1 d . . . . .
H3 H 0.1927 0.7200 0.3156 0.112 Uiso 1 1 calc R . . . .
C4 C 0.1622(3) 0.8824(5) 0.3686(3) 0.0995(12) Uani 1 1 d . . . . .
H4 H 0.0952 0.9292 0.3072 0.119 Uiso 1 1 calc R . . . .
C5 C 0.1987(3) 0.9420(3) 0.4518(3) 0.0825(9) Uani 1 1 d . . . . .
H5 H 0.1570 1.0264 0.4494 0.099 Uiso 1 1 calc R . . . .
C6 C 0.3013(2) 0.8679(2) 0.5390(2) 0.0580(6) Uani 1 1 d . . . . .
C7 C 0.3772(2) 0.8657(2) 0.6545(2) 0.0535(6) Uani 1 1 d . . . . .
H7 H 0.4450 0.9424 0.6410 0.064 Uiso 1 1 calc R . . . .
C8 C 0.4524(2) 0.7218(2) 0.65844(19) 0.0426(5) Uani 1 1 d . . . . .
C9 C 0.6200(2) 0.7082(2) 0.64559(18) 0.0430(5) Uani 1 1 d . . . . .
C10 C 0.6839(2) 0.6798(2) 0.5450(2) 0.0556(6) Uani 1 1 d . . . . .
H10 H 0.6234 0.6742 0.4845 0.067 Uiso 1 1 calc R . . . .
C11 C 0.8360(3) 0.6598(3) 0.5327(2) 0.0668(7) Uani 1 1 d . . . . .
H11 H 0.8766 0.6411 0.4644 0.080 Uiso 1 1 calc R . . . .
C12 C 0.9260(2) 0.6675(3) 0.6210(2) 0.0626(7) Uani 1 1 d . . . . .
H12 H 1.0279 0.6522 0.6140 0.075 Uiso 1 1 calc R . . . .
C13 C 0.8655(2) 0.6980(2) 0.7206(2) 0.0556(6) Uani 1 1 d . . . . .
H13 H 0.9279 0.7039 0.7798 0.067 Uiso 1 1 calc R . . . .
C14 C 0.7127(2) 0.7201(2) 0.73474(19) 0.0478(5) Uani 1 1 d . . . . .
C15 C 0.6553(3) 0.7601(3) 0.8419(2) 0.0654(7) Uani 1 1 d . . . . .
H15A H 0.6057 0.8495 0.8089 0.098 Uiso 1 1 calc GR . . . .
H15B H 0.7369 0.7652 0.8898 0.098 Uiso 1 1 calc GR . . . .
H15C H 0.5865 0.6912 0.8953 0.098 Uiso 1 1 calc GR . . . .
C16 C 0.2771(2) 0.8234(2) 0.7716(2) 0.0500(5) Uani 1 1 d . . . . .
C17 C 0.1842(3) 0.9032(3) 0.8177(3) 0.0677(7) Uani 1 1 d . . . . .
H17 H 0.1802 0.9998 0.7757 0.081 Uiso 1 1 calc R . . . .
C18 C 0.0967(3) 0.8389(3) 0.9273(3) 0.0770(8) Uani 1 1 d . . . . .
H18 H 0.0348 0.8924 0.9595 0.092 Uiso 1 1 calc R . . . .
C19 C 0.1020(3) 0.6959(3) 0.9881(2) 0.0653(7) Uani 1 1 d . . . . .
H19 H 0.0430 0.6537 1.0614 0.078 Uiso 1 1 calc R . . . .
C20 C 0.1933(2) 0.6128(2) 0.9426(2) 0.0499(5) Uani 1 1 d . . . . .
H20 H 0.1949 0.5161 0.9838 0.060 Uiso 1 1 calc R . . . .
C21 C 0.2819(2) 0.6782(2) 0.83404(19) 0.0423(5) Uani 1 1 d . . . . .
C22 C 0.3926(2) 0.4721(2) 0.80082(17) 0.0400(5) Uani 1 1 d . . . . .
C23 C 0.2661(2) 0.4062(2) 0.7884(2) 0.0554(6) Uani 1 1 d . . . . .
H23 H 0.1790 0.4577 0.7625 0.066 Uiso 1 1 calc R . . . .
C24 C 0.2696(3) 0.2651(3) 0.8143(3) 0.0700(7) Uani 1 1 d . . . . .
H24 H 0.1847 0.2217 0.8059 0.084 Uiso 1 1 calc R . . . .
C25 C 0.3978(3) 0.1878(3) 0.8524(2) 0.0694(7) Uani 1 1 d . . . . .
H25 H 0.3996 0.0924 0.8701 0.083 Uiso 1 1 calc R . . . .
C26 C 0.5228(3) 0.2522(2) 0.8642(2) 0.0642(7) Uani 1 1 d . . . . .
H26 H 0.6098 0.2002 0.8892 0.077 Uiso 1 1 calc R . . . .
C27 C 0.5210(2) 0.3938(2) 0.8392(2) 0.0514(5) Uani 1 1 d . . . . .
H27 H 0.6062 0.4364 0.8483 0.062 Uiso 1 1 calc R . . . .

loop_
_atom_site_aniso_label
_atom_site_aniso_U_11
_atom_site_aniso_U_22
_atom_site_aniso_U_33
_atom_site_aniso_U_23
_atom_site_aniso_U_13
_atom_site_aniso_U_12
N1 0.0378(9) 0.0361(9) 0.0474(10) -0.0130(7) 0.0079(7) -0.0047(7)
C1 0.0340(10) 0.0571(14) 0.0473(12) -0.0085(10) 0.0041(9) -0.0086(9)
C2 0.0453(13) 0.099(2) 0.0570(15) -0.0296(14) 0.0026(12) -0.0096(13)
C3 0.0470(16) 0.168(4) 0.0540(16) -0.0296(19) -0.0037(13) -0.0115(19)
C4 0.0503(17) 0.146(3) 0.0575(18) 0.012(2) -0.0100(14) -0.0033(19)
C5 0.0528(15) 0.0733(19) 0.0771(19) 0.0196(15) 0.0006(15) -0.0011(13)
C6 0.0403(12) 0.0484(13) 0.0610(14) 0.0052(11) 0.0066(11) -0.0075(10)
C7 0.0417(11) 0.0359(11) 0.0738(16) -0.0110(10) 0.0024(11) -0.0075(9)
C8 0.0335(10) 0.0408(11) 0.0471(12) -0.0100(9) 0.0026(9) -0.0062(8)
C9 0.0362(10) 0.0408(11) 0.0436(11) -0.0069(9) 0.0023(9) -0.0066(8)
C10 0.0384(11) 0.0739(16) 0.0552(14) -0.0258(12) 0.0043(10) -0.0074(10)
C11 0.0450(13) 0.0887(19) 0.0673(16) -0.0323(14) 0.0116(12) -0.0025(12)
C12 0.0337(11) 0.0716(16) 0.0693(16) -0.0132(13) 0.0036(11) -0.0012(11)
C13 0.0407(12) 0.0599(15) 0.0534(13) -0.0063(11) -0.0065(10) -0.0079(10)
C14 0.0425(11) 0.0468(12) 0.0435(12) -0.0055(9) 0.0024(10) -0.0082(9)
C15 0.0543(14) 0.0877(19) 0.0558(14) -0.0285(13) -0.0004(12) -0.0120(13)
C16 0.0379(11) 0.0453(12) 0.0708(15) -0.0263(11) -0.0006(10) -0.0053(9)
C17 0.0506(14) 0.0577(15) 0.111(2) -0.0506(15) -0.0031(15) -0.0007(11)
C18 0.0516(15) 0.096(2) 0.114(2) -0.076(2) 0.0077(16) -0.0011(14)
C19 0.0479(13) 0.095(2) 0.0677(16) -0.0488(15) 0.0103(12) -0.0086(13)
C20 0.0397(11) 0.0599(14) 0.0521(13) -0.0240(11) 0.0036(10) -0.0062(10)
C21 0.0335(10) 0.0452(12) 0.0517(12) -0.0223(10) 0.0006(9) -0.0042(8)
C22 0.0413(11) 0.0387(11) 0.0368(10) -0.0114(8) 0.0035(8) -0.0041(8)
C23 0.0485(13) 0.0500(14) 0.0654(15) -0.0185(11) -0.0099(11) -0.0039(10)
C24 0.0759(18) 0.0518(15) 0.0882(19) -0.0310(13) -0.0135(15) -0.0121(13)
C25 0.090(2) 0.0417(13) 0.0766(17) -0.0235(12) 0.0058(15) -0.0026(13)
C26 0.0614(15) 0.0509(14) 0.0700(16) -0.0142(12) 0.0046(13) 0.0116(12)
C27 0.0433(12) 0.0501(13) 0.0552(13) -0.0143(10) 0.0009(10) -0.0004(10)

loop_
_atom_type_symbol
_atom_type_description
_atom_type_scat_dispersion_real
_atom_type_scat_dispersion_imag
_atom_type_scat_source
C C 0.0033 0.0016 'International Tables Vol C Tables 4.2.6.8 and 6.1.1.4'
H H 0.0000 0.0000 'International Tables Vol C Tables 4.2.6.8 and 6.1.1.4'
N N 0.0061 0.0033 'International Tables Vol C Tables 4.2.6.8 and 6.1.1.4'

loop_
_geom_angle_atom_site_label_1
_geom_angle_atom_site_label_2
_geom_angle_atom_site_label_3
_geom_angle
_geom_angle_site_symmetry_1
_geom_angle_site_symmetry_3
_geom_angle_publ_flag
C21 N1 C8 110.90(15) . . ?
C21 N1 C22 123.01(16) . . ?
C22 N1 C8 120.98(15) . . ?
C2 C1 C8 144.1(2) . . ?
C6 C1 C2 122.2(2) . . ?
C6 C1 C8 93.65(19) . . ?
C1 C2 H2 122.1 . . ?
C1 C2 C3 115.7(3) . . ?
C3 C2 H2 122.1 . . ?
C2 C3 H3 119.2 . . ?
C4 C3 C2 121.7(3) . . ?
C4 C3 H3 119.2 . . ?
C3 C4 H4 118.8 . . ?
C3 C4 C5 122.4(3) . . ?
C5 C4 H4 118.8 . . ?
C4 C5 H5 122.2 . . ?
C4 C5 C6 115.6(3) . . ?
C6 C5 H5 122.2 . . ?
C1 C6 C5 122.3(3) . . ?
C1 C6 C7 94.80(18) . . ?
C5 C6 C7 142.7(3) . . ?
C6 C7 H7 116.3 . . ?
C6 C7 C8 85.62(16) . . ?
C8 C7 H7 116.3 . . ?
C16 C7 C6 113.74(17) . . ?
C16 C7 H7 116.3 . . ?
C16 C7 C8 104.09(16) . . ?
N1 C8 C1 113.99(16) . . ?
N1 C8 C7 103.25(15) . . ?
N1 C8 C9 112.11(15) . . ?
C1 C8 C7 85.89(16) . . ?
C9 C8 C1 118.32(17) . . ?
C9 C8 C7 120.19(16) . . ?
C10 C9 C8 119.40(19) . . ?
C10 C9 C14 118.84(19) . . ?
C14 C9 C8 121.74(18) . . ?
C9 C10 H10 119.3 . . ?
C11 C10 C9 121.5(2) . . ?
C11 C10 H10 119.3 . . ?
C10 C11 H11 120.1 . . ?
C12 C11 C10 119.9(2) . . ?
C12 C11 H11 120.1 . . ?
C11 C12 H12 120.1 . . ?
C11 C12 C13 119.8(2) . . ?
C13 C12 H12 120.1 . . ?
C12 C13 H13 119.2 . . ?
C12 C13 C14 121.6(2) . . ?
C14 C13 H13 119.2 . . ?
C9 C14 C15 122.80(19) . . ?
C13 C14 C9 118.4(2) . . ?
C13 C14 C15 118.8(2) . . ?
C14 C15 H15A 109.5 . . ?
C14 C15 H15B 109.5 . . ?
C14 C15 H15C 109.5 . . ?
H15A C15 H15B 109.5 . . ?
H15A C15 H15C 109.5 . . ?
H15B C15 H15C 109.5 . . ?
C17 C16 C7 130.2(2) . . ?
C17 C16 C21 120.1(2) . . ?
C21 C16 C7 109.61(18) . . ?
C16 C17 H17 120.1 . . ?
C16 C17 C18 119.7(2) . . ?
C18 C17 H17 120.1 . . ?
C17 C18 H18 120.1 . . ?
C19 C18 C17 119.8(2) . . ?
C19 C18 H18 120.1 . . ?
C18 C19 H19 119.2 . . ?
C18 C19 C20 121.6(2) . . ?
C20 C19 H19 119.2 . . ?
C19 C20 H20 120.9 . . ?
C21 C20 C19 118.2(2) . . ?
C21 C20 H20 120.9 . . ?
N1 C21 C16 111.58(17) . . ?
C20 C21 N1 127.72(19) . . ?
C20 C21 C16 120.56(19) . . ?
C23 C22 N1 120.91(18) . . ?
C27 C22 N1 120.02(19) . . ?
C27 C22 C23 119.04(19) . . ?
C22 C23 H23 119.9 . . ?
C24 C23 C22 120.2(2) . . ?
C24 C23 H23 119.9 . . ?
C23 C24 H24 119.8 . . ?
C25 C24 C23 120.5(2) . . ?
C25 C24 H24 119.8 . . ?
C24 C25 H25 120.2 . . ?
C26 C25 C24 119.6(2) . . ?
C26 C25 H25 120.2 . . ?
C25 C26 H26 119.7 . . ?
C25 C26 C27 120.7(2) . . ?
C27 C26 H26 119.7 . . ?
C22 C27 C26 120.0(2) . . ?
C22 C27 H27 120.0 . . ?
C26 C27 H27 120.0 . . ?

loop_
_geom_bond_atom_site_label_1
_geom_bond_atom_site_label_2
_geom_bond_distance
_geom_bond_site_symmetry_2
_geom_bond_publ_flag
N1 C8 1.485(2) . ?
N1 C21 1.392(2) . ?
N1 C22 1.425(2) . ?
C1 C2 1.383(3) . ?
C1 C6 1.375(3) . ?
C1 C8 1.532(3) . ?
C2 H2 0.9300 . ?
C2 C3 1.396(4) . ?
C3 H3 0.9300 . ?
C3 C4 1.377(5) . ?
C4 H4 0.9300 . ?
C4 C5 1.384(5) . ?
C5 H5 0.9300 . ?
C5 C6 1.385(3) . ?
C6 C7 1.522(3) . ?
C7 H7 0.9800 . ?
C7 C8 1.601(3) . ?
C7 C16 1.499(3) . ?
C8 C9 1.515(3) . ?
C9 C10 1.388(3) . ?
C9 C14 1.404(3) . ?
C10 H10 0.9300 . ?
C10 C11 1.385(3) . ?
C11 H11 0.9300 . ?
C11 C12 1.364(3) . ?
C12 H12 0.9300 . ?
C12 C13 1.378(3) . ?
C13 H13 0.9300 . ?
C13 C14 1.397(3) . ?
C14 C15 1.502(3) . ?
C15 H15A 0.9600 . ?
C15 H15B 0.9600 . ?
C15 H15C 0.9600 . ?
C16 C17 1.379(3) . ?
C16 C21 1.396(3) . ?
C17 H17 0.9300 . ?
C17 C18 1.388(4) . ?
C18 H18 0.9300 . ?
C18 C19 1.375(4) . ?
C19 H19 0.9300 . ?
C19 C20 1.390(3) . ?
C20 H20 0.9300 . ?
C20 C21 1.388(3) . ?
C22 C23 1.393(3) . ?
C22 C27 1.381(3) . ?
C23 H23 0.9300 . ?
C23 C24 1.376(3) . ?
C24 H24 0.9300 . ?
C24 C25 1.375(4) . ?
C25 H25 0.9300 . ?
C25 C26 1.370(4) . ?
C26 H26 0.9300 . ?
C26 C27 1.383(3) . ?
C27 H27 0.9300 . ?
